data_4314133
loop_
_publ_author_name
'Hyungphil Chun'
'Eckhard Bill'
'Thomas Weyherm\"uller'
'Karl Wieghardt'

_publ_section_title
;
 S =3/2 <--> S =1/2 Spin Crossover Behavior in Five-Coordinate Halido- and
 Pseudohalido-bis(o-iminobenzosemiquinonato)iron(III) Complexes
;
_journal_name_full 'Inorganic Chemistry'
_journal_page_first 5612
_journal_page_last 5620
_journal_paper_doi 10.1021/ic0301526
_journal_volume 42
_journal_year 2003
_chemical_formula_sum 'C40 H50 Br Fe N2 O2'
_chemical_formula_weight 726.58
_chemical_name_systematic
;
  ?
;
_space_group_IT_number 2
_symmetry_cell_setting triclinic
_symmetry_space_group_name_Hall '-P 1'
_symmetry_space_group_name_H-M 'P -1'
_atom_sites_solution_hydrogens geom
_atom_sites_solution_primary direct
_atom_sites_solution_secondary difmap
_audit_creation_method SHELXL
_cell_angle_alpha 75.13(2)
_cell_angle_beta 79.53(2)
_cell_angle_gamma 77.94(2)
_cell_formula_units_Z 2
_cell_length_a 10.8656(6)
_cell_length_b 13.2698(6)
_cell_length_c 14.2306(8)
_cell_measurement_reflns_used 19318
_cell_measurement_temperature 295(2)
_cell_volume 1921.5(3)
_computing_cell_refinement 'DENZO, Nonius Collect Software'
_computing_data_collection 'DENZO, Nonius Collect Software'
_computing_data_reduction 'DENZO, Nonius Collect Software'
_computing_structure_refinement 'SHELXL-93 (Sheldrick, 1993)'
_computing_structure_solution 'SHELXS-86 (Sheldrick, 1990)'
_diffrn_ambient_temperature 295(2)
_diffrn_measurement_device 'Nonius Kappa-CCD'
_diffrn_measurement_method '397 images at 1.0 deg. in \w and 170 sec.'
_diffrn_radiation_monochromator graphite
_diffrn_radiation_source 'rotating anode'
_diffrn_radiation_type MoK\a
_diffrn_radiation_wavelength 0.71073
_diffrn_reflns_av_R_equivalents 0.0338
_diffrn_reflns_av_sigmaI/netI 0.0513
_diffrn_reflns_limit_h_max 16
_diffrn_reflns_limit_h_min -16
_diffrn_reflns_limit_k_max 18
_diffrn_reflns_limit_k_min -20
_diffrn_reflns_limit_l_max 12
_diffrn_reflns_limit_l_min -21
_diffrn_reflns_number 19318
_diffrn_reflns_theta_max 30.00
_diffrn_reflns_theta_min 4.45
_exptl_absorpt_coefficient_mu 1.466
_exptl_absorpt_correction_T_max 0.8913
_exptl_absorpt_correction_T_min 0.5856
_exptl_absorpt_correction_type 'Gaussian, face-indexed'
_exptl_crystal_colour 'dark brown'
_exptl_crystal_density_diffrn 1.256
_exptl_crystal_description 'transparent platelet'
_exptl_crystal_F_000 762
_exptl_crystal_size_max 0.38
_exptl_crystal_size_mid 0.32
_exptl_crystal_size_min 0.08
_refine_diff_density_max 0.601
_refine_diff_density_min -0.702
_refine_diff_density_rms 0.049
_refine_ls_extinction_method none
_refine_ls_goodness_of_fit_all 1.010
_refine_ls_goodness_of_fit_obs 1.043
_refine_ls_matrix_type full
_refine_ls_number_parameters 415
_refine_ls_number_reflns 10983
_refine_ls_number_restraints 0
_refine_ls_restrained_S_all 1.024
_refine_ls_restrained_S_obs 1.043
_refine_ls_R_factor_all 0.0700
_refine_ls_R_factor_obs 0.0479
_refine_ls_shift/esd_max 0.001
_refine_ls_shift/esd_mean 0.000
_refine_ls_structure_factor_coef Fsqd
_refine_ls_weighting_details 'w=1/[\s^2^(Fo^2^)+(0.0465P)^2^+0.8523P] where P=(Fo^2^+2Fc^2^)/3'
_refine_ls_weighting_scheme calc
_refine_ls_wR_factor_all 0.1324
_refine_ls_wR_factor_obs 0.1162
_reflns_number_observed 8289
_reflns_number_total 11066
_reflns_observed_criterion >2sigma(I)
_cod_data_source_file ic0301526_5.cif
_cod_data_source_block 2b@295K
_cod_depositor_comments
;
The following automatic conversions were performed:

'_symmetry_cell_setting' value 'Triclinic' changed to 'triclinic'
according to the built-in table from CIF Core dictionary named
'cif_core.dic' version 2.4.1 from 2010-06-29.

Automatic conversion script
Id: cif_fix_values 1646 2011-03-28 12:23:43Z adriana 

The following automatic conversions were performed:

'_refine_ls_weighting_scheme' value 'calc
w=1/[\s^2^(Fo^2^)+(0.0465P)^2^+0.8523P] where P=(Fo^2^+2Fc^2^)/3' was
changed to 'calc'. New tag '_refine_ls_weighting_details' was
created. The value of the new tag was set to
'w=1/[\s^2^(Fo^2^)+(0.0465P)^2^+0.8523P] where P=(Fo^2^+2Fc^2^)/3'.

Automatic conversion script
Id: cif_fix_values 3143 2015-03-26 13:38:13Z robertas 
;
_cod_original_cell_volume 1921.5(2)
_cod_database_code 4314133

loop_
_symmetry_equiv_pos_as_xyz
'x, y, z'
'-x, -y, -z'

loop_
_atom_site_aniso_label
_atom_site_aniso_U_11
_atom_site_aniso_U_22
_atom_site_aniso_U_33
_atom_site_aniso_U_23
_atom_site_aniso_U_13
_atom_site_aniso_U_12
Br1 0.0530(2) 0.0867(2) 0.0875(2) -0.0348(2) -0.01399(13) 0.00276(13)
Fe1 0.0491(2) 0.03794(14) 0.03436(14) -0.00897(10) -0.00594(11) -0.00772(11)
N1 0.0499(9) 0.0391(8) 0.0353(7) -0.0109(6) -0.0060(7) -0.0091(7)
O1 0.0679(9) 0.0490(8) 0.0368(7) -0.0146(6) -0.0012(6) -0.0207(7)
C1 0.0459(10) 0.0433(10) 0.0378(9) -0.0113(7) -0.0066(8) -0.0096(8)
N2 0.0481(9) 0.0365(8) 0.0379(8) -0.0128(6) -0.0070(7) -0.0047(6)
O2 0.0651(9) 0.0385(7) 0.0379(7) -0.0091(5) -0.0121(6) -0.0108(6)
C2 0.0462(10) 0.0405(9) 0.0363(9) -0.0103(7) -0.0079(8) -0.0072(8)
C3 0.0487(11) 0.0484(11) 0.0366(9) -0.0128(8) -0.0050(8) -0.0089(8)
C4 0.0399(10) 0.0525(11) 0.0402(10) -0.0093(8) -0.0039(8) -0.0075(8)
C5 0.0486(11) 0.0479(11) 0.0455(10) -0.0076(8) -0.0026(9) -0.0154(9)
C6 0.0493(11) 0.0441(10) 0.0448(10) -0.0123(8) -0.0055(8) -0.0117(8)
C7 0.0687(14) 0.0498(12) 0.0566(12) -0.0209(10) -0.0018(11) -0.0225(11)
C8 0.079(2) 0.067(2) 0.096(2) -0.045(2) 0.005(2) -0.0155(14)
C9 0.108(2) 0.0574(15) 0.086(2) -0.0260(14) 0.005(2) -0.039(2)
C10 0.099(2) 0.085(2) 0.072(2) -0.0288(15) -0.023(2) -0.037(2)
C11 0.0499(12) 0.0691(14) 0.0398(10) -0.0108(10) 0.0011(9) -0.0162(10)
C12 0.089(2) 0.260(6) 0.067(2) -0.052(3) 0.026(2) -0.101(3)
C13 0.130(3) 0.174(4) 0.052(2) 0.011(2) -0.016(2) 0.030(3)
C14 0.205(5) 0.123(3) 0.070(2) -0.051(2) 0.060(3) -0.067(3)
C15 0.0552(11) 0.0403(9) 0.0364(9) -0.0104(7) -0.0107(8) -0.0092(8)
C16 0.0555(12) 0.0491(11) 0.0524(12) -0.0155(9) -0.0146(10) -0.0083(9)
C17 0.071(2) 0.0613(14) 0.072(2) -0.0202(12) -0.0238(13) -0.0202(12)
C18 0.091(2) 0.0563(14) 0.067(2) -0.0272(12) -0.0253(14) -0.0116(13)
C19 0.077(2) 0.0560(13) 0.0579(13) -0.0274(11) -0.0096(12) -0.0020(12)
C20 0.0567(12) 0.0515(12) 0.0479(11) -0.0175(9) -0.0053(9) -0.0076(9)
C21 0.0442(10) 0.0382(9) 0.0360(9) -0.0109(7) -0.0028(7) -0.0070(7)
C22 0.0443(10) 0.0379(9) 0.0348(8) -0.0110(7) -0.0038(7) -0.0041(7)
C23 0.0513(11) 0.0455(10) 0.0402(9) -0.0149(8) -0.0092(8) -0.0031(8)
C24 0.0492(11) 0.0479(11) 0.0391(9) -0.0097(8) -0.0081(8) -0.0025(8)
C25 0.0585(12) 0.0370(9) 0.0461(10) -0.0066(8) -0.0089(9) -0.0035(8)
C26 0.0490(10) 0.0378(9) 0.0404(9) -0.0105(7) -0.0026(8) -0.0085(8)
C27 0.0650(13) 0.0378(10) 0.0484(11) -0.0103(8) -0.0060(10) -0.0145(9)
C28 0.086(2) 0.0494(12) 0.0522(12) -0.0205(10) 0.0002(12) -0.0150(12)
C29 0.111(2) 0.0398(11) 0.0637(15) -0.0081(10) -0.0139(15) -0.0221(13)
C30 0.072(2) 0.068(2) 0.072(2) -0.0129(13) -0.0139(13) -0.0305(13)
C31 0.0711(15) 0.0541(12) 0.0462(11) -0.0069(10) -0.0207(11) 0.0014(11)
C32 0.148(4) 0.122(3) 0.104(3) -0.039(2) -0.073(3) 0.068(3)
C33 0.165(4) 0.089(2) 0.080(2) -0.007(2) -0.075(2) -0.020(2)
C34 0.133(4) 0.212(5) 0.051(2) 0.027(2) -0.020(2) -0.072(4)
C35 0.0537(11) 0.0379(9) 0.0346(8) -0.0111(7) -0.0056(8) -0.0084(8)
C36 0.0560(12) 0.0445(11) 0.0561(12) -0.0182(9) -0.0056(10) -0.0059(9)
C37 0.082(2) 0.0447(12) 0.0678(15) -0.0254(11) -0.0043(13) -0.0043(11)
C38 0.103(2) 0.0509(13) 0.0599(14) -0.0212(11) -0.0220(14) -0.0182(13)
C39 0.084(2) 0.066(2) 0.078(2) -0.0225(13) -0.0353(15) -0.0178(14)
C40 0.0599(14) 0.0538(13) 0.0674(14) -0.0225(11) -0.0206(11) -0.0021(10)

loop_
_atom_site_label
_atom_site_type_symbol
_atom_site_fract_x
_atom_site_fract_y
_atom_site_fract_z
_atom_site_U_iso_or_equiv
_atom_site_thermal_displace_type
_atom_site_occupancy
_atom_site_calc_flag
_atom_site_refinement_flags
_atom_site_disorder_group
Br1 Br 0.60622(2) 0.96481(2) 0.24829(2) 0.07454(11) Uani 1 d . .
Fe1 Fe 0.38498(3) 1.02619(2) 0.26363(2) 0.04026(8) Uani 1 d . .
N1 N 0.3193(2) 1.03597(12) 0.40533(11) 0.0407(3) Uani 1 d . .
O1 O 0.3026(2) 0.90127(11) 0.31115(10) 0.0495(3) Uani 1 d . .
C1 C 0.2559(2) 0.8802(2) 0.40265(14) 0.0415(4) Uani 1 d . .
N2 N 0.3272(2) 1.05422(12) 0.12945(11) 0.0403(3) Uani 1 d . .
O2 O 0.36105(15) 1.18087(10) 0.22563(10) 0.0461(3) Uani 1 d . .
C2 C 0.2594(2) 0.95680(15) 0.45827(13) 0.0404(4) Uani 1 d . .
C3 C 0.2085(2) 0.9403(2) 0.55908(14) 0.0440(4) Uani 1 d . .
H3 H 0.2120(2) 0.9890(2) 0.59489(14) 0.053 Uiso 1 calc R .
C4 C 0.1545(2) 0.8532(2) 0.60337(15) 0.0447(4) Uani 1 d . .
C5 C 0.1545(2) 0.7779(2) 0.5474(2) 0.0473(4) Uani 1 d . .
H5 H 0.1182(2) 0.7184(2) 0.5791(2) 0.057 Uiso 1 calc R .
C6 C 0.2039(2) 0.7867(2) 0.45022(15) 0.0452(4) Uani 1 d . .
C7 C 0.2084(2) 0.7012(2) 0.3946(2) 0.0557(5) Uani 1 d . .
C8 C 0.3468(3) 0.6608(2) 0.3579(3) 0.0772(8) Uani 1 d . .
H8A H 0.3500(3) 0.6071(2) 0.3230(3) 0.116 Uiso 1 calc R .
H8B H 0.3931(3) 0.6316(2) 0.4129(3) 0.116 Uiso 1 calc R .
H8C H 0.3841(3) 0.7184(2) 0.3150(3) 0.116 Uiso 1 calc R .
C9 C 0.1503(3) 0.6069(2) 0.4614(2) 0.0806(9) Uani 1 d . .
H9A H 0.0633(3) 0.6308(2) 0.4851(2) 0.121 Uiso 1 calc R .
H9B H 0.1970(3) 0.5766(2) 0.5160(2) 0.121 Uiso 1 calc R .
H9C H 0.1542(3) 0.5545(2) 0.4248(2) 0.121 Uiso 1 calc R .
C10 C 0.1332(3) 0.7465(3) 0.3073(2) 0.0782(8) Uani 1 d . .
H10A H 0.0465(3) 0.7717(3) 0.3307(2) 0.117 Uiso 1 calc R .
H10B H 0.1362(3) 0.6923(3) 0.2731(2) 0.117 Uiso 1 calc R .
H10C H 0.1699(3) 0.8040(3) 0.2635(2) 0.117 Uiso 1 calc R .
C11 C 0.1010(2) 0.8305(2) 0.7121(2) 0.0533(5) Uani 1 d . .
C12 C -0.0220(4) 0.7892(5) 0.7296(3) 0.130(2) Uani 1 d . .
H12A H -0.0833(4) 0.8408(5) 0.6941(3) 0.195 Uiso 1 calc R .
H12B H -0.0532(4) 0.7757(5) 0.7984(3) 0.195 Uiso 1 calc R .
H12C H -0.0080(4) 0.7248(5) 0.7074(3) 0.195 Uiso 1 calc R .
C13 C 0.1975(5) 0.7497(4) 0.7677(3) 0.133(2) Uani 1 d . .
H13A H 0.2759(5) 0.7762(4) 0.7564(3) 0.200 Uiso 1 calc R .
H13B H 0.2116(5) 0.6852(4) 0.7455(3) 0.200 Uiso 1 calc R .
H13C H 0.1664(5) 0.7361(4) 0.8365(3) 0.200 Uiso 1 calc R .
C14 C 0.0813(5) 0.9263(3) 0.7551(3) 0.132(2) Uani 1 d . .
H14A H 0.1597(5) 0.9528(3) 0.7441(3) 0.197 Uiso 1 calc R .
H14B H 0.0538(5) 0.9069(3) 0.8244(3) 0.197 Uiso 1 calc R .
H14C H 0.0178(5) 0.9801(3) 0.7244(3) 0.197 Uiso 1 calc R .
C15 C 0.3297(2) 1.1210(2) 0.44556(14) 0.0429(4) Uani 1 d . .
C16 C 0.4486(2) 1.1487(2) 0.4339(2) 0.0507(5) Uani 1 d . .
H16 H 0.5184(2) 1.1110(2) 0.4021(2) 0.061 Uiso 1 calc R .
C17 C 0.4633(3) 1.2324(2) 0.4696(2) 0.0638(6) Uani 1 d . .
H17 H 0.5434(3) 1.2500(2) 0.4627(2) 0.077 Uiso 1 calc R .
C18 C 0.3599(3) 1.2898(2) 0.5155(2) 0.0674(7) Uani 1 d . .
H18 H 0.3703(3) 1.3457(2) 0.5399(2) 0.081 Uiso 1 calc R .
C19 C 0.2410(3) 1.2639(2) 0.5251(2) 0.0622(6) Uani 1 d . .
H19 H 0.1710(3) 1.3033(2) 0.5551(2) 0.075 Uiso 1 calc R .
C20 C 0.2250(2) 1.1798(2) 0.4904(2) 0.0514(5) Uani 1 d . .
H20 H 0.1446(2) 1.1627(2) 0.4971(2) 0.062 Uiso 1 calc R .
C21 C 0.3265(2) 1.22562(15) 0.14074(13) 0.0394(4) Uani 1 d . .
C22 C 0.3034(2) 1.15696(14) 0.08413(13) 0.0392(4) Uani 1 d . .
C23 C 0.2625(2) 1.2007(2) -0.00965(14) 0.0451(4) Uani 1 d . .
H23 H 0.2491(2) 1.1565(2) -0.04670(14) 0.054 Uiso 1 calc R .
C24 C 0.2430(2) 1.3076(2) -0.04492(15) 0.0461(4) Uani 1 d . .
C25 C 0.2682(2) 1.3732(2) 0.0124(2) 0.0482(5) Uani 1 d . .
H25 H 0.2552(2) 1.4459(2) -0.0133(2) 0.058 Uiso 1 calc R .
C26 C 0.3099(2) 1.33730(15) 0.10200(14) 0.0424(4) Uani 1 d . .
C27 C 0.3371(2) 1.4095(2) 0.1613(2) 0.0496(5) Uani 1 d . .
C28 C 0.2464(3) 1.4012(2) 0.2579(2) 0.0615(6) Uani 1 d . .
H28A H 0.2639(3) 1.4466(2) 0.2948(2) 0.092 Uiso 1 calc R .
H28B H 0.2582(3) 1.3294(2) 0.2954(2) 0.092 Uiso 1 calc R .
H28C H 0.1603(3) 1.4223(2) 0.2440(2) 0.092 Uiso 1 calc R .
C29 C 0.3186(3) 1.5258(2) 0.1054(2) 0.0705(7) Uani 1 d . .
H29A H 0.3364(3) 1.5688(2) 0.1446(2) 0.106 Uiso 1 calc R .
H29B H 0.2325(3) 1.5482(2) 0.0917(2) 0.106 Uiso 1 calc R .
H29C H 0.3754(3) 1.5333(2) 0.0448(2) 0.106 Uiso 1 calc R .
C30 C 0.4748(3) 1.3772(2) 0.1834(2) 0.0678(7) Uani 1 d . .
H30A H 0.4911(3) 1.4228(2) 0.2206(2) 0.102 Uiso 1 calc R .
H30B H 0.5317(3) 1.3832(2) 0.1230(2) 0.102 Uiso 1 calc R .
H30C H 0.4877(3) 1.3053(2) 0.2206(2) 0.102 Uiso 1 calc R .
C31 C 0.1980(3) 1.3594(2) -0.1447(2) 0.0581(6) Uani 1 d . .
C32 C 0.0853(5) 1.4475(3) -0.1332(3) 0.129(2) Uani 1 d . .
H32A H 0.0173(5) 1.4185(3) -0.0884(3) 0.193 Uiso 1 calc R .
H32B H 0.0571(5) 1.4800(3) -0.1958(3) 0.193 Uiso 1 calc R .
H32C H 0.1104(5) 1.4996(3) -0.1080(3) 0.193 Uiso 1 calc R .
C33 C 0.1536(4) 1.2825(3) -0.1888(3) 0.1060(13) Uani 1 d . .
H33A H 0.0851(4) 1.2533(3) -0.1448(3) 0.159 Uiso 1 calc R .
H33B H 0.2228(4) 1.2264(3) -0.1990(3) 0.159 Uiso 1 calc R .
H33C H 0.1248(4) 1.3191(3) -0.2505(3) 0.159 Uiso 1 calc R .
C34 C 0.3047(5) 1.4040(5) -0.2145(3) 0.135(2) Uani 1 d . .
H34A H 0.3337(5) 1.4527(5) -0.1875(3) 0.203 Uiso 1 calc R .
H34B H 0.2754(5) 1.4402(5) -0.2761(3) 0.203 Uiso 1 calc R .
H34C H 0.3734(5) 1.3475(5) -0.2245(3) 0.203 Uiso 1 calc R .
C35 C 0.3059(2) 0.97393(15) 0.08792(13) 0.0415(4) Uani 1 d . .
C36 C 0.4032(2) 0.8893(2) 0.0800(2) 0.0516(5) Uani 1 d . .
H36 H 0.4807(2) 0.8873(2) 0.1000(2) 0.062 Uiso 1 calc R .
C37 C 0.3858(3) 0.8080(2) 0.0425(2) 0.0643(6) Uani 1 d . .
H37 H 0.4520(3) 0.7519(2) 0.0366(2) 0.077 Uiso 1 calc R .
C38 C 0.2717(3) 0.8096(2) 0.0140(2) 0.0673(7) Uani 1 d . .
H38 H 0.2606(3) 0.7550(2) -0.0120(2) 0.081 Uiso 1 calc R .
C39 C 0.1733(3) 0.8919(2) 0.0237(2) 0.0708(7) Uani 1 d . .
H39 H 0.0950(3) 0.8921(2) 0.0059(2) 0.085 Uiso 1 calc R .
C40 C 0.1906(2) 0.9747(2) 0.0600(2) 0.0583(6) Uani 1 d . .
H40 H 0.1244(2) 1.0309(2) 0.0655(2) 0.070 Uiso 1 calc R .

loop_
_atom_type_symbol
_atom_type_description
_atom_type_scat_dispersion_real
_atom_type_scat_dispersion_imag
_atom_type_scat_source
C C 0.0033 0.0016 'International Tables Vol C Tables 4.2.6.8 and 6.1.1.4'
H H 0.0000 0.0000 'International Tables Vol C Tables 4.2.6.8 and 6.1.1.4'
N N 0.0061 0.0033 'International Tables Vol C Tables 4.2.6.8 and 6.1.1.4'
O O 0.0106 0.0060 'International Tables Vol C Tables 4.2.6.8 and 6.1.1.4'
Fe Fe 0.3463 0.8444 'International Tables Vol C Tables 4.2.6.8 and 6.1.1.4'
Br Br -0.2901 2.4595 'International Tables Vol C Tables 4.2.6.8 and 6.1.1.4'

loop_
_geom_angle_atom_site_label_1
_geom_angle_atom_site_label_2
_geom_angle_atom_site_label_3
_geom_angle
_geom_angle_site_symmetry_1
_geom_angle_site_symmetry_3
_geom_angle_publ_flag
O1 Fe1 O2 146.29(7) . . ?
O1 Fe1 N2 91.25(6) . . ?
O2 Fe1 N2 78.95(6) . . ?
O1 Fe1 N1 79.04(6) . . ?
O2 Fe1 N1 89.03(6) . . ?
N2 Fe1 N1 142.05(7) . . ?
O1 Fe1 Br1 106.95(5) . . ?
O2 Fe1 Br1 106.75(5) . . ?
N2 Fe1 Br1 108.59(5) . . ?
N1 Fe1 Br1 109.34(5) . . ?
C2 N1 C15 121.5(2) . . ?
C2 N1 Fe1 114.45(12) . . ?
C15 N1 Fe1 124.04(12) . . ?
C1 O1 Fe1 117.09(12) . . ?
O1 C1 C6 123.7(2) . . ?
O1 C1 C2 116.6(2) . . ?
C6 C1 C2 119.8(2) . . ?
C22 N2 C35 121.5(2) . . ?
C22 N2 Fe1 114.52(12) . . ?
C35 N2 Fe1 123.89(12) . . ?
C21 O2 Fe1 117.21(12) . . ?
N1 C2 C3 127.1(2) . . ?
N1 C2 C1 112.7(2) . . ?
C3 C2 C1 120.2(2) . . ?
C4 C3 C2 119.9(2) . . ?
C3 C4 C5 118.7(2) . . ?
C3 C4 C11 122.0(2) . . ?
C5 C4 C11 119.1(2) . . ?
C6 C5 C4 125.0(2) . . ?
C5 C6 C1 116.3(2) . . ?
C5 C6 C7 123.2(2) . . ?
C1 C6 C7 120.4(2) . . ?
C8 C7 C6 109.2(2) . . ?
C8 C7 C10 109.8(2) . . ?
C6 C7 C10 110.1(2) . . ?
C8 C7 C9 108.4(2) . . ?
C6 C7 C9 111.1(2) . . ?
C10 C7 C9 108.2(2) . . ?
C12 C11 C13 109.6(3) . . ?
C12 C11 C14 109.3(3) . . ?
C13 C11 C14 105.3(3) . . ?
C12 C11 C4 111.4(2) . . ?
C13 C11 C4 108.4(2) . . ?
C14 C11 C4 112.5(2) . . ?
C16 C15 C20 119.7(2) . . ?
C16 C15 N1 117.7(2) . . ?
C20 C15 N1 122.5(2) . . ?
C17 C16 C15 120.0(2) . . ?
C18 C17 C16 120.4(2) . . ?
C17 C18 C19 119.7(2) . . ?
C18 C19 C20 120.5(2) . . ?
C19 C20 C15 119.7(2) . . ?
O2 C21 C26 123.3(2) . . ?
O2 C21 C22 116.7(2) . . ?
C26 C21 C22 120.0(2) . . ?
N2 C22 C23 127.4(2) . . ?
N2 C22 C21 112.5(2) . . ?
C23 C22 C21 120.1(2) . . ?
C24 C23 C22 119.7(2) . . ?
C23 C24 C25 118.8(2) . . ?
C23 C24 C31 122.2(2) . . ?
C25 C24 C31 119.0(2) . . ?
C26 C25 C24 125.0(2) . . ?
C25 C26 C21 116.4(2) . . ?
C25 C26 C27 123.8(2) . . ?
C21 C26 C27 119.8(2) . . ?
C26 C27 C28 109.8(2) . . ?
C26 C27 C30 110.0(2) . . ?
C28 C27 C30 109.4(2) . . ?
C26 C27 C29 111.7(2) . . ?
C28 C27 C29 107.8(2) . . ?
C30 C27 C29 108.0(2) . . ?
C34 C31 C33 108.6(3) . . ?
C34 C31 C32 109.9(4) . . ?
C33 C31 C32 106.8(3) . . ?
C34 C31 C24 109.2(2) . . ?
C33 C31 C24 112.8(2) . . ?
C32 C31 C24 109.5(2) . . ?
C40 C35 C36 119.2(2) . . ?
C40 C35 N2 122.4(2) . . ?
C36 C35 N2 118.3(2) . . ?
C37 C36 C35 120.3(2) . . ?
C38 C37 C36 120.3(2) . . ?
C37 C38 C39 119.9(2) . . ?
C38 C39 C40 120.1(2) . . ?
C35 C40 C39 120.1(2) . . ?

loop_
_geom_bond_atom_site_label_1
_geom_bond_atom_site_label_2
_geom_bond_distance
_geom_bond_site_symmetry_2
_geom_bond_publ_flag
Br1 Fe1 2.3606(5) . ?
Fe1 O1 1.9574(14) . ?
Fe1 O2 1.9574(14) . ?
Fe1 N2 2.038(2) . ?
Fe1 N1 2.041(2) . ?
N1 C2 1.340(2) . ?
N1 C15 1.423(2) . ?
O1 C1 1.290(2) . ?
C1 C6 1.427(3) . ?
C1 C2 1.450(3) . ?
N2 C22 1.343(2) . ?
N2 C35 1.419(2) . ?
O2 C21 1.287(2) . ?
C2 C3 1.419(3) . ?
C3 C4 1.362(3) . ?
C4 C5 1.428(3) . ?
C4 C11 1.526(3) . ?
C5 C6 1.374(3) . ?
C6 C7 1.531(3) . ?
C7 C8 1.530(4) . ?
C7 C10 1.533(4) . ?
C7 C9 1.540(3) . ?
C11 C12 1.504(4) . ?
C11 C13 1.507(4) . ?
C11 C14 1.508(4) . ?
C15 C16 1.386(3) . ?
C15 C20 1.389(3) . ?
C16 C17 1.382(3) . ?
C17 C18 1.378(4) . ?
C18 C19 1.380(4) . ?
C19 C20 1.384(3) . ?
C21 C26 1.428(3) . ?
C21 C22 1.445(3) . ?
C22 C23 1.423(3) . ?
C23 C24 1.362(3) . ?
C24 C25 1.429(3) . ?
C24 C31 1.530(3) . ?
C25 C26 1.367(3) . ?
C26 C27 1.530(3) . ?
C27 C28 1.533(3) . ?
C27 C30 1.535(4) . ?
C27 C29 1.535(3) . ?
C31 C34 1.499(5) . ?
C31 C33 1.521(4) . ?
C31 C32 1.523(4) . ?
C35 C40 1.379(3) . ?
C35 C36 1.385(3) . ?
C36 C37 1.379(3) . ?
C37 C38 1.368(4) . ?
C38 C39 1.376(4) . ?
C39 C40 1.387(3) . ?
